data_7112875
loop_
_publ_author_name
'Jiang, Xianxing'
'Fu, Dan'
'Zhang, Gen'
'Cao, Yiming'
'Liu, Luping'
'Song, Jingjing'
'Wang, Rui'

_publ_section_title
;
 Highly diastereo- and enantioselective Mannich reaction of lactones with
 N-Boc-aldimines catalyzed by bifunctional rosin-derived amine thiourea
 catalysts.
;
_journal_issue 24
_journal_name_full 'Chemical communications (Cambridge, England)'
_journal_page_first 4294
_journal_page_last 4296
_journal_paper_doi 10.1039/c000621a
_journal_volume 46
_journal_year 2010
_chemical_formula_sum 'C18 H22 Br N O5'
_chemical_formula_weight 412.28
_chemical_name_systematic
;
?
;
_space_group_IT_number 19
_symmetry_cell_setting orthorhombic
_symmetry_space_group_name_Hall 'P 2ac 2ab'
_symmetry_space_group_name_H-M 'P 21 21 21'
_atom_sites_solution_hydrogens geom
_atom_sites_solution_primary direct
_atom_sites_solution_secondary difmap
_audit_creation_method SHELXL-97
_cell_angle_alpha 90.00
_cell_angle_beta 90.00
_cell_angle_gamma 90.00
_cell_formula_units_Z 4
_cell_length_a 7.241(3)
_cell_length_b 11.071(4)
_cell_length_c 24.144(10)
_cell_measurement_reflns_used 2281
_cell_measurement_temperature 296(2)
_cell_measurement_theta_max 20.46
_cell_measurement_theta_min 2.50
_cell_volume 1935.5(13)
_computing_cell_refinement 'Bruker SAINT'
_computing_data_collection 'Bruker APEX2'
_computing_data_reduction 'Bruker SAINT'
_computing_molecular_graphics 'Bruker SHELXTL'
_computing_publication_material 'Bruker SHELXTL'
_computing_structure_refinement 'SHELXL-97 (Sheldrick, 2008)'
_computing_structure_solution 'SHELXS-97 (Sheldrick, 2008)'
_diffrn_ambient_temperature 296(2)
_diffrn_measured_fraction_theta_full 1.000
_diffrn_measured_fraction_theta_max 1.000
_diffrn_measurement_device_type 'Bruker APEX-II CCD'
_diffrn_measurement_method '\f and \w scans'
_diffrn_radiation_monochromator graphite
_diffrn_radiation_source 'fine-focus sealed tube'
_diffrn_radiation_type MoK\a
_diffrn_radiation_wavelength 0.71073
_diffrn_reflns_av_R_equivalents 0.0418
_diffrn_reflns_av_sigmaI/netI 0.0637
_diffrn_reflns_limit_h_max 8
_diffrn_reflns_limit_h_min -8
_diffrn_reflns_limit_k_max 13
_diffrn_reflns_limit_k_min -10
_diffrn_reflns_limit_l_max 29
_diffrn_reflns_limit_l_min -29
_diffrn_reflns_number 10635
_diffrn_reflns_theta_full 25.99
_diffrn_reflns_theta_max 25.99
_diffrn_reflns_theta_min 1.69
_exptl_absorpt_coefficient_mu 2.150
_exptl_absorpt_correction_T_max 0.7248
_exptl_absorpt_correction_T_min 0.4955
_exptl_absorpt_correction_type multi-scan
_exptl_absorpt_process_details SADABS
_exptl_crystal_colour colorless
_exptl_crystal_density_diffrn 1.415
_exptl_crystal_density_method 'not measured'
_exptl_crystal_description block
_exptl_crystal_F_000 848
_exptl_crystal_size_max 0.38
_exptl_crystal_size_mid 0.20
_exptl_crystal_size_min 0.16
_refine_diff_density_max 0.209
_refine_diff_density_min -0.339
_refine_diff_density_rms 0.040
_refine_ls_abs_structure_details 'Flack H D (1983), Acta Cryst. A39, 876-881'
_refine_ls_abs_structure_Flack 0.019(8)
_refine_ls_extinction_method none
_refine_ls_goodness_of_fit_ref 0.952
_refine_ls_hydrogen_treatment constr
_refine_ls_matrix_type full
_refine_ls_number_parameters 234
_refine_ls_number_reflns 3802
_refine_ls_number_restraints 0
_refine_ls_restrained_S_all 0.952
_refine_ls_R_factor_all 0.0725
_refine_ls_R_factor_gt 0.0342
_refine_ls_shift/su_max 0.002
_refine_ls_shift/su_mean 0.000
_refine_ls_structure_factor_coef Fsqd
_refine_ls_weighting_details 'calc w=1/[\s^2^(Fo^2^)+(0.0243P)^2^+0.0000P] where P=(Fo^2^+2Fc^2^)/3'
_refine_ls_weighting_scheme calc
_refine_ls_wR_factor_gt 0.0661
_refine_ls_wR_factor_ref 0.0761
_reflns_number_gt 2454
_reflns_number_total 3802
_reflns_threshold_expression >2sigma(I)
_cod_data_source_file c000621a.txt
_cod_data_source_block p212121
_cod_depositor_comments
;
The following automatic conversions were performed:

'_symmetry_cell_setting' value 'Orthorhombic' changed to
'orthorhombic' according to
/usr/data/users/saulius/automatic-downloads/retrospective/RSC/lib/dictionaries/cif_core.dic
dictionary named 'cif_core.dic' version 2.4.2 from 2011-04-26.

Automatic conversion script
Id: cif_fix_values 2281 2013-09-26 08:29:07Z andrius 
;
_cod_original_cell_volume 1935.6(13)
_cod_original_sg_symbol_H-M P2(1)2(1)2(1)
_cod_database_code 7112875

loop_
_symmetry_equiv_pos_as_xyz
'x, y, z'
'-x+1/2, -y, z+1/2'
'-x, y+1/2, -z+1/2'
'x+1/2, -y+1/2, -z'

loop_
_atom_site_label
_atom_site_type_symbol
_atom_site_fract_x
_atom_site_fract_y
_atom_site_fract_z
_atom_site_U_iso_or_equiv
_atom_site_adp_type
_atom_site_occupancy
_atom_site_symmetry_multiplicity
_atom_site_calc_flag
_atom_site_refinement_flags
Br1 Br -0.22838(5) 0.84886(3) 0.865206(19) 0.08481(17) Uani 1 1 d .
C1 C 0.3020(5) 1.0930(3) 0.96234(14) 0.0506(8) Uani 1 1 d .
C2 C 0.0561(6) 1.1149(3) 1.02071(16) 0.0808(12) Uani 1 1 d .
H2A H 0.0237 1.1987 1.0271 0.097 Uiso 1 1 calc R
H2B H 0.0104 1.0669 1.0514 0.097 Uiso 1 1 calc R
C3 C -0.0254(5) 1.0712(3) 0.96681(13) 0.0576(9) Uani 1 1 d .
H3A H -0.1332 1.1182 0.9567 0.069 Uiso 1 1 calc R
H3B H -0.0596 0.9867 0.9691 0.069 Uiso 1 1 calc R
C4 C 0.1323(4) 1.0903(3) 0.92521(12) 0.0418(7) Uani 1 1 d .
C5 C 0.1503(4) 0.9917(2) 0.87972(11) 0.0415(7) Uani 1 1 d .
H5 H 0.0431 1.0002 0.8553 0.050 Uiso 1 1 calc R
C6 C 0.1461(4) 0.8634(3) 0.90255(11) 0.0418(7) Uani 1 1 d .
C7 C -0.0078(5) 0.7905(3) 0.89929(12) 0.0516(8) Uani 1 1 d .
C8 C -0.0117(6) 0.6736(3) 0.91971(14) 0.0648(10) Uani 1 1 d .
H8 H -0.1173 0.6262 0.9165 0.078 Uiso 1 1 calc R
C9 C 0.1460(7) 0.6292(3) 0.94497(15) 0.0702(11) Uani 1 1 d .
H9 H 0.1467 0.5513 0.9594 0.084 Uiso 1 1 calc R
C10 C 0.3001(6) 0.6994(3) 0.94877(14) 0.0680(11) Uani 1 1 d .
H10 H 0.4057 0.6691 0.9657 0.082 Uiso 1 1 calc R
C11 C 0.3001(5) 0.8145(3) 0.92771(13) 0.0543(8) Uani 1 1 d .
H11 H 0.4069 0.8608 0.9304 0.065 Uiso 1 1 calc R
C12 C 0.3246(5) 0.9794(3) 0.79381(14) 0.0491(8) Uani 1 1 d .
C13 C 0.5464(5) 0.9729(3) 0.71697(13) 0.0652(10) Uani 1 1 d .
C14 C 0.7418(7) 1.0182(4) 0.71345(16) 0.0993(13) Uani 1 1 d .
H14A H 0.7441 1.1033 0.7210 0.149 Uiso 1 1 calc R
H14B H 0.7894 1.0036 0.6769 0.149 Uiso 1 1 calc R
H14C H 0.8166 0.9766 0.7402 0.149 Uiso 1 1 calc R
C15 C 0.5371(7) 0.8379(4) 0.70753(16) 0.0932(13) Uani 1 1 d .
H15A H 0.6192 0.7978 0.7328 0.140 Uiso 1 1 calc R
H15B H 0.5732 0.8200 0.6702 0.140 Uiso 1 1 calc R
H15C H 0.4132 0.8102 0.7137 0.140 Uiso 1 1 calc R
C16 C 0.4195(7) 1.0418(4) 0.67805(15) 0.1049(16) Uani 1 1 d .
H16A H 0.2976 1.0079 0.6797 0.157 Uiso 1 1 calc R
H16B H 0.4657 1.0360 0.6409 0.157 Uiso 1 1 calc R
H16C H 0.4150 1.1251 0.6890 0.157 Uiso 1 1 calc R
C17 C 0.1100(5) 1.2170(3) 0.89984(14) 0.0550(9) Uani 1 1 d .
C18 C -0.0276(6) 1.2340(3) 0.85492(18) 0.0904(13) Uani 1 1 d .
H18A H -0.0434 1.3187 0.8479 0.136 Uiso 1 1 calc R
H18B H -0.1436 1.1996 0.8660 0.136 Uiso 1 1 calc R
H18C H 0.0151 1.1947 0.8219 0.136 Uiso 1 1 calc R
N1 N 0.3130(4) 1.0179(2) 0.84662(11) 0.0465(7) Uani 1 1 d .
O1 O 0.4615(4) 1.0878(2) 0.94953(10) 0.0641(7) Uani 1 1 d .
O2 O 0.2539(4) 1.10175(19) 1.01548(9) 0.0719(7) Uani 1 1 d .
O3 O 0.4956(3) 1.00166(19) 0.77491(8) 0.0562(6) Uani 1 1 d .
O4 O 0.1994(4) 0.9323(2) 0.76933(10) 0.0795(8) Uani 1 1 d .
O5 O 0.1959(4) 1.3004(2) 0.91864(10) 0.0737(7) Uani 1 1 d .
H1N H 0.398(4) 1.040(3) 0.8650(13) 0.047(10) Uiso 1 1 d .

loop_
_atom_site_aniso_label
_atom_site_aniso_U_11
_atom_site_aniso_U_22
_atom_site_aniso_U_33
_atom_site_aniso_U_23
_atom_site_aniso_U_13
_atom_site_aniso_U_12
Br1 0.0476(2) 0.0761(3) 0.1307(4) -0.0047(2) -0.0169(2) -0.00895(19)
C1 0.064(3) 0.0385(17) 0.050(2) -0.0029(14) 0.004(2) 0.0065(17)
C2 0.103(4) 0.069(3) 0.071(3) -0.015(2) 0.030(2) 0.000(2)
C3 0.061(2) 0.047(2) 0.065(2) 0.0052(17) 0.022(2) 0.0032(17)
C4 0.0424(18) 0.0379(17) 0.0450(19) 0.0059(15) 0.0077(16) 0.0054(14)
C5 0.0390(16) 0.0414(17) 0.0441(18) 0.0044(15) 0.0037(14) -0.0001(13)
C6 0.0450(17) 0.0406(18) 0.0398(17) -0.0011(14) 0.0053(15) 0.0006(15)
C7 0.057(2) 0.0452(19) 0.053(2) -0.0023(15) 0.0073(18) -0.0046(16)
C8 0.073(2) 0.048(2) 0.074(2) -0.0120(18) 0.011(2) -0.0203(19)
C9 0.105(3) 0.038(2) 0.068(2) 0.0052(17) 0.004(2) 0.003(2)
C10 0.085(3) 0.045(2) 0.074(2) 0.0093(17) -0.015(2) 0.012(2)
C11 0.054(2) 0.0455(19) 0.064(2) 0.0036(15) -0.0008(18) 0.0045(15)
C12 0.044(2) 0.056(2) 0.048(2) 0.0083(17) 0.0005(18) 0.0089(16)
C13 0.080(3) 0.074(3) 0.042(2) 0.0009(18) 0.016(2) 0.015(2)
C14 0.091(3) 0.121(3) 0.085(3) 0.010(2) 0.039(3) 0.000(3)
C15 0.115(3) 0.084(3) 0.081(3) -0.015(2) 0.020(3) 0.017(3)
C16 0.139(4) 0.129(4) 0.047(2) 0.019(2) 0.008(3) 0.047(3)
C17 0.049(2) 0.049(2) 0.067(2) 0.0124(18) 0.0187(19) 0.0053(18)
C18 0.079(3) 0.068(2) 0.124(4) 0.039(2) -0.025(3) 0.004(2)
N1 0.0416(18) 0.0599(17) 0.0380(18) -0.0008(13) 0.0033(14) -0.0073(14)
O1 0.0551(16) 0.0689(15) 0.0682(16) -0.0166(13) -0.0054(13) 0.0035(13)
O2 0.090(2) 0.0713(14) 0.0541(16) -0.0116(11) 0.0053(15) 0.0075(14)
O3 0.0520(14) 0.0734(15) 0.0431(12) 0.0013(11) 0.0105(12) 0.0047(12)
O4 0.0570(17) 0.121(2) 0.0602(16) -0.0225(14) -0.0054(14) -0.0093(16)
O5 0.083(2) 0.0417(12) 0.0965(19) 0.0071(12) 0.0081(16) -0.0014(13)

loop_
_atom_type_symbol
_atom_type_description
_atom_type_scat_dispersion_real
_atom_type_scat_dispersion_imag
_atom_type_scat_source
C C 0.0033 0.0016 'International Tables Vol C Tables 4.2.6.8 and 6.1.1.4'
H H 0.0000 0.0000 'International Tables Vol C Tables 4.2.6.8 and 6.1.1.4'
N N 0.0061 0.0033 'International Tables Vol C Tables 4.2.6.8 and 6.1.1.4'
O O 0.0106 0.0060 'International Tables Vol C Tables 4.2.6.8 and 6.1.1.4'
Br Br -0.2901 2.4595 'International Tables Vol C Tables 4.2.6.8 and 6.1.1.4'

loop_
_geom_angle_atom_site_label_1
_geom_angle_atom_site_label_2
_geom_angle_atom_site_label_3
_geom_angle
O1 C1 O2 120.3(3)
O1 C1 C4 128.8(3)
O2 C1 C4 110.9(3)
O2 C2 C3 106.3(3)
O2 C2 H2A 110.5
C3 C2 H2A 110.5
O2 C2 H2B 110.5
C3 C2 H2B 110.5
H2A C2 H2B 108.7
C2 C3 C4 103.3(3)
C2 C3 H3A 111.1
C4 C3 H3A 111.1
C2 C3 H3B 111.1
C4 C3 H3B 111.1
H3A C3 H3B 109.1
C1 C4 C3 102.6(2)
C1 C4 C17 107.5(3)
C3 C4 C17 107.9(2)
C1 C4 C5 111.3(2)
C3 C4 C5 115.4(3)
C17 C4 C5 111.6(2)
N1 C5 C6 113.7(2)
N1 C5 C4 108.5(2)
C6 C5 C4 113.4(2)
N1 C5 H5 107.0
C6 C5 H5 107.0
C4 C5 H5 107.0
C7 C6 C11 116.7(3)
C7 C6 C5 122.8(3)
C11 C6 C5 120.6(3)
C6 C7 C8 122.9(3)
C6 C7 Br1 120.2(2)
C8 C7 Br1 116.9(3)
C9 C8 C7 118.1(3)
C9 C8 H8 120.9
C7 C8 H8 120.9
C10 C9 C8 120.2(3)
C10 C9 H9 119.9
C8 C9 H9 119.9
C9 C10 C11 120.3(3)
C9 C10 H10 119.8
C11 C10 H10 119.8
C10 C11 C6 121.8(3)
C10 C11 H11 119.1
C6 C11 H11 119.1
O4 C12 O3 127.5(3)
O4 C12 N1 123.8(3)
O3 C12 N1 108.7(3)
O3 C13 C14 102.4(3)
O3 C13 C15 110.1(3)
C14 C13 C15 111.3(3)
O3 C13 C16 109.0(3)
C14 C13 C16 111.5(4)
C15 C13 C16 112.1(4)
C13 C14 H14A 109.5
C13 C14 H14B 109.5
H14A C14 H14B 109.5
C13 C14 H14C 109.5
H14A C14 H14C 109.5
H14B C14 H14C 109.5
C13 C15 H15A 109.5
C13 C15 H15B 109.5
H15A C15 H15B 109.5
C13 C15 H15C 109.5
H15A C15 H15C 109.5
H15B C15 H15C 109.5
C13 C16 H16A 109.5
C13 C16 H16B 109.5
H16A C16 H16B 109.5
C13 C16 H16C 109.5
H16A C16 H16C 109.5
H16B C16 H16C 109.5
O5 C17 C18 121.7(3)
O5 C17 C4 119.7(3)
C18 C17 C4 118.5(3)
C17 C18 H18A 109.5
C17 C18 H18B 109.5
H18A C18 H18B 109.5
C17 C18 H18C 109.5
H18A C18 H18C 109.5
H18B C18 H18C 109.5
C12 N1 C5 120.5(3)
C12 N1 H1N 125(2)
C5 N1 H1N 112(2)
C1 O2 C2 110.5(3)
C12 O3 C13 120.7(3)

loop_
_geom_bond_atom_site_label_1
_geom_bond_atom_site_label_2
_geom_bond_distance
Br1 C7 1.909(3)
C1 O1 1.197(4)
C1 O2 1.333(4)
C1 C4 1.522(5)
C2 O2 1.445(5)
C2 C3 1.508(5)
C2 H2A 0.9700
C2 H2B 0.9700
C3 C4 1.535(4)
C3 H3A 0.9700
C3 H3B 0.9700
C4 C17 1.540(4)
C4 C5 1.554(4)
C5 N1 1.453(4)
C5 C6 1.523(4)
C5 H5 0.9800
C6 C7 1.378(4)
C6 C11 1.381(4)
C7 C8 1.386(4)
C8 C9 1.385(5)
C8 H8 0.9300
C9 C10 1.363(5)
C9 H9 0.9300
C10 C11 1.372(4)
C10 H10 0.9300
C11 H11 0.9300
C12 O4 1.201(4)
C12 O3 1.343(4)
C12 N1 1.347(4)
C13 O3 1.481(3)
C13 C14 1.504(6)
C13 C15 1.513(5)
C13 C16 1.520(5)
C14 H14A 0.9600
C14 H14B 0.9600
C14 H14C 0.9600
C15 H15A 0.9600
C15 H15B 0.9600
C15 H15C 0.9600
C16 H16A 0.9600
C16 H16B 0.9600
C16 H16C 0.9600
C17 O5 1.203(4)
C17 C18 1.485(5)
C18 H18A 0.9600
C18 H18B 0.9600
C18 H18C 0.9600
N1 H1N 0.80(3)

loop_
_geom_torsion_atom_site_label_1
_geom_torsion_atom_site_label_2
_geom_torsion_atom_site_label_3
_geom_torsion_atom_site_label_4
_geom_torsion
O2 C2 C3 C4 -25.3(3)
O1 C1 C4 C3 167.6(3)
O2 C1 C4 C3 -11.8(3)
O1 C1 C4 C17 -78.7(4)
O2 C1 C4 C17 101.8(3)
O1 C1 C4 C5 43.7(4)
O2 C1 C4 C5 -135.7(2)
C2 C3 C4 C1 22.0(3)
C2 C3 C4 C17 -91.3(3)
C2 C3 C4 C5 143.1(3)
C1 C4 C5 N1 -59.4(3)
C3 C4 C5 N1 -175.7(3)
C17 C4 C5 N1 60.6(3)
C1 C4 C5 C6 67.9(3)
C3 C4 C5 C6 -48.4(4)
C17 C4 C5 C6 -172.0(2)
N1 C5 C6 C7 -132.9(3)
C4 C5 C6 C7 102.6(3)
N1 C5 C6 C11 46.9(4)
C4 C5 C6 C11 -77.6(3)
C11 C6 C7 C8 -0.2(5)
C5 C6 C7 C8 179.6(3)
C11 C6 C7 Br1 -179.9(2)
C5 C6 C7 Br1 -0.1(4)
C6 C7 C8 C9 0.7(5)
Br1 C7 C8 C9 -179.6(2)
C7 C8 C9 C10 -0.7(5)
C8 C9 C10 C11 0.1(5)
C9 C10 C11 C6 0.5(5)
C7 C6 C11 C10 -0.4(5)
C5 C6 C11 C10 179.8(3)
C1 C4 C17 O5 -13.7(4)
C3 C4 C17 O5 96.3(4)
C5 C4 C17 O5 -135.9(3)
C1 C4 C17 C18 170.3(3)
C3 C4 C17 C18 -79.6(4)
C5 C4 C17 C18 48.1(4)
O4 C12 N1 C5 7.0(5)
O3 C12 N1 C5 -172.3(2)
C6 C5 N1 C12 78.7(3)
C4 C5 N1 C12 -154.2(3)
O1 C1 O2 C2 176.2(3)
C4 C1 O2 C2 -4.3(3)
C3 C2 O2 C1 19.1(4)
O4 C12 O3 C13 3.0(5)
N1 C12 O3 C13 -177.7(2)
C14 C13 O3 C12 177.0(3)
C15 C13 O3 C12 -64.6(4)
C16 C13 O3 C12 58.7(4)
